data_4083177
loop_
_publ_author_name
'Burgun, Alexandre'
'Gendron, Fr\'ed\'eric'
'Sumby, Christopher J.'
'Roisnel, Thierry'
'Cador, Olivier'
'Costuas, Karine'
'Halet, Jean-Fran\,cois'
'Bruce, Michael I.'
'Lapinte, Claude'

_publ_section_title
;
 Hexatriynediyl Chain Spanning Two Cp*(dppe)M Termini (M = Fe, Ru):
 Evidence for the Dependence of Electronic and Magnetic Couplings on the
 Relative Orientation of the Termini
;
_journal_issue 10
_journal_name_full Organometallics
_journal_page_first 2613
_journal_paper_doi 10.1021/om500328y
_journal_volume 33
_journal_year 2014
_chemical_compound_source 'synthesis as described'
_chemical_formula_moiety 'C78 H78 Fe2 P4, 2(F6 P)'
_chemical_formula_sum 'C78 H78 F12 Fe2 P6'
_chemical_formula_weight 1540.92
_chemical_name_systematic
;
 ?
;
_space_group_IT_number 14
_symmetry_cell_setting monoclinic
_symmetry_Int_Tables_number 14
_symmetry_space_group_name_Hall '-P 2yn'
_symmetry_space_group_name_H-M 'P 1 21/n 1'
_atom_sites_solution_hydrogens geom
_atom_sites_solution_primary direct
_atom_sites_solution_secondary difmap
_cell_angle_alpha 90
_cell_angle_beta 97.2520(10)
_cell_angle_gamma 90
_cell_formula_units_Z 2
_cell_length_a 13.3924(2)
_cell_length_b 17.2190(3)
_cell_length_c 17.7310(3)
_cell_measurement_reflns_used 7229
_cell_measurement_temperature 150(2)
_cell_measurement_theta_max 27.47
_cell_measurement_theta_min 2.37
_cell_measurement_wavelength 0.71073
_cell_volume 4056.13(12)
_computing_cell_refinement 'Bruker SMART (Bruker, 2002)'
_computing_data_collection 'Bruker SAINT (Bruker, 2002)'
_computing_data_reduction 'Bruker SAINT (Bruker, 2002)'
_computing_molecular_graphics 'Ortep-3 for Windows (Farrugia, 1997)'
_computing_publication_material
;
           WinGX publication routines (Farrugia, 2012),
           CRYSCAL (T. Roisnel, local program)
;
_computing_structure_refinement 'SHELXL-97 (Sheldrick, 1997)'
_computing_structure_solution 'SIR97 (Altomare et al., 1999)'
_diffrn_ambient_temperature 150(2)
_diffrn_detector 'CCD plate'
_diffrn_measured_fraction_theta_full 0.987
_diffrn_measured_fraction_theta_max 0.987
_diffrn_measurement_device_type 'APEXII, Bruker-AXS'
_diffrn_measurement_method 'CCD rotation images, thin slices'
_diffrn_radiation_monochromator graphite
_diffrn_radiation_probe x-ray
_diffrn_radiation_type MoK\a
_diffrn_radiation_wavelength 0.71073
_diffrn_reflns_av_R_equivalents 0.0317
_diffrn_reflns_av_unetI/netI 0.0318
_diffrn_reflns_limit_h_max 17
_diffrn_reflns_limit_h_min -16
_diffrn_reflns_limit_k_max 22
_diffrn_reflns_limit_k_min -22
_diffrn_reflns_limit_l_max 22
_diffrn_reflns_limit_l_min -15
_diffrn_reflns_number 31376
_diffrn_reflns_theta_full 27.48
_diffrn_reflns_theta_max 27.48
_diffrn_reflns_theta_min 2.97
_exptl_absorpt_coefficient_mu 0.543
_exptl_absorpt_correction_T_max 0.892
_exptl_absorpt_correction_T_min 0.772
_exptl_absorpt_correction_type multi-scan
_exptl_absorpt_process_details
;
  [Sheldrick, G.M. (2002). SADABS Bruker AXS Inc., Madison, Wisconsin, USA]
;
_exptl_crystal_colour red
_exptl_crystal_density_diffrn 1.262
_exptl_crystal_density_method 'not measured'
_exptl_crystal_description prism
_exptl_crystal_F_000 1592
_exptl_crystal_size_max 0.41
_exptl_crystal_size_mid 0.32
_exptl_crystal_size_min 0.21
_platon_squeeze_details
;
;
_refine_diff_density_max 1.173
_refine_diff_density_min -1.065
_refine_diff_density_rms 0.078
_refine_ls_extinction_method none
_refine_ls_goodness_of_fit_ref 0.969
_refine_ls_hydrogen_treatment constr
_refine_ls_matrix_type full
_refine_ls_number_parameters 447
_refine_ls_number_reflns 9185
_refine_ls_number_restraints 0
_refine_ls_restrained_S_all 0.969
_refine_ls_R_factor_all 0.0568
_refine_ls_R_factor_gt 0.049
_refine_ls_shift/su_max 0.008
_refine_ls_shift/su_mean 0
_refine_ls_structure_factor_coef Fsqd
_refine_ls_weighting_details 'calc w=1/[\s^2^(Fo^2^)+(0.0973P)^2^+3.5847P] where P=(Fo^2^+2Fc^2^)/3'
_refine_ls_weighting_scheme calc
_refine_ls_wR_factor_gt 0.1444
_refine_ls_wR_factor_ref 0.1516
_reflns_number_gt 7690
_reflns_number_total 9185
_reflns_threshold_expression >2sigma(I)
_cod_data_source_file om500328y_si_002.cif
_cod_data_source_block AB82
_cod_depositor_comments 'Adding full bibliography for 4083176--4083178.cif.'
_cod_original_sg_symbol_H-M 'P 21/n'
_cod_database_code 4083177

loop_
_symmetry_equiv_pos_as_xyz
'x, y, z'
'-x+1/2, y+1/2, -z+1/2'
'-x, -y, -z'
'x-1/2, -y-1/2, z-1/2'

loop_
_atom_site_label
_atom_site_type_symbol
_atom_site_fract_x
_atom_site_fract_y
_atom_site_fract_z
_atom_site_U_iso_or_equiv
_atom_site_adp_type
_atom_site_occupancy
_atom_site_symmetry_multiplicity
_atom_site_calc_flag
_atom_site_refinement_flags
Fe1 Fe 0.99264(2) 0.127724(19) 0.753142(17) 0.02345(11) Uani 1 1 d .
P1 P 1.11538(4) 0.04734(3) 0.80101(3) 0.02130(13) Uani 1 1 d .
P2 P 1.12339(4) 0.20499(3) 0.73575(3) 0.02371(14) Uani 1 1 d .
C41 C 0.9121(2) 0.18950(16) 0.83415(15) 0.0384(6) Uani 1 1 d .
C42 C 0.8954(2) 0.10881(17) 0.84189(15) 0.0375(6) Uani 1 1 d .
C43 C 0.85169(19) 0.07886(17) 0.77075(17) 0.0392(6) Uani 1 1 d .
C44 C 0.83623(19) 0.14293(18) 0.71908(16) 0.0401(6) Uani 1 1 d .
C45 C 0.8748(2) 0.21076(17) 0.75741(16) 0.0388(6) Uani 1 1 d .
C46 C 0.9441(3) 0.2470(2) 0.89617(18) 0.0555(9) Uani 1 1 d .
H46A H 0.9539 0.2201 0.9453 0.083 Uiso 1 1 calc R
H46B H 0.8919 0.2867 0.897 0.083 Uiso 1 1 calc R
H46C H 1.0073 0.2716 0.8868 0.083 Uiso 1 1 calc R
C47 C 0.9042(2) 0.0641(2) 0.91494(17) 0.0494(8) Uani 1 1 d .
H47A H 0.9552 0.0884 0.952 0.074 Uiso 1 1 calc R
H47B H 0.924 0.0105 0.9057 0.074 Uiso 1 1 calc R
H47C H 0.8392 0.0643 0.9348 0.074 Uiso 1 1 calc R
C48 C 0.8212(2) -0.0040(2) 0.7557(2) 0.0534(8) Uani 1 1 d .
H48A H 0.7567 -0.0137 0.7747 0.08 Uiso 1 1 calc R
H48B H 0.8727 -0.0385 0.7818 0.08 Uiso 1 1 calc R
H48C H 0.8143 -0.0141 0.7009 0.08 Uiso 1 1 calc R
C49 C 0.7793(2) 0.1400(2) 0.64029(19) 0.0573(9) Uani 1 1 d .
H49A H 0.7071 0.1452 0.6434 0.086 Uiso 1 1 calc R
H49B H 0.7923 0.0903 0.6164 0.086 Uiso 1 1 calc R
H49C H 0.8016 0.1827 0.6098 0.086 Uiso 1 1 calc R
C50 C 0.8611(3) 0.29285(19) 0.7297(2) 0.0549(9) Uani 1 1 d .
H50A H 0.8706 0.2952 0.6758 0.082 Uiso 1 1 calc R
H50B H 0.9107 0.3263 0.7592 0.082 Uiso 1 1 calc R
H50C H 0.7931 0.3106 0.7359 0.082 Uiso 1 1 calc R
C11 C 1.21417(17) 0.05721(13) 0.73939(12) 0.0247(4) Uani 1 1 d .
H11A H 1.2754 0.0291 0.7615 0.03 Uiso 1 1 calc R
H11B H 1.1914 0.0351 0.6886 0.03 Uiso 1 1 calc R
C12 C 1.23693(19) 0.14370(14) 0.73256(15) 0.0314(5) Uani 1 1 d .
H12A H 1.2643 0.1531 0.6841 0.038 Uiso 1 1 calc R
H12B H 1.289 0.159 0.7746 0.038 Uiso 1 1 calc R
C13 C 1.18417(17) 0.06333(12) 0.89561(12) 0.0243(4) Uani 1 1 d .
C14 C 1.27393(19) 0.02391(15) 0.91688(14) 0.0332(5) Uani 1 1 d .
H14 H 1.2981 -0.012 0.8828 0.04 Uiso 1 1 calc R
C15 C 1.3285(2) 0.03681(17) 0.98774(15) 0.0397(6) Uani 1 1 d .
H15 H 1.39 0.0099 1.0019 0.048 Uiso 1 1 calc R
C16 C 1.2934(2) 0.08890(16) 1.03781(15) 0.0402(6) Uani 1 1 d .
H16 H 1.3302 0.0971 1.0865 0.048 Uiso 1 1 calc R
C17 C 1.2053(2) 0.12876(15) 1.01718(15) 0.0413(6) Uani 1 1 d .
H17 H 1.1816 0.1647 1.0514 0.05 Uiso 1 1 calc R
C18 C 1.1505(2) 0.11629(15) 0.94539(14) 0.0347(5) Uani 1 1 d .
H18 H 1.09 0.1443 0.9309 0.042 Uiso 1 1 calc R
C19 C 1.08345(17) -0.05541(12) 0.80080(13) 0.0252(4) Uani 1 1 d .
C20 C 1.06458(19) -0.09182(14) 0.86770(14) 0.0310(5) Uani 1 1 d .
H20 H 1.0737 -0.0641 0.9144 0.037 Uiso 1 1 calc R
C21 C 1.0322(2) -0.16911(16) 0.86640(17) 0.0411(6) Uani 1 1 d .
H21 H 1.0183 -0.1934 0.912 0.049 Uiso 1 1 calc R
C22 C 1.0205(2) -0.21000(16) 0.79944(18) 0.0444(7) Uani 1 1 d .
H22 H 0.998 -0.2624 0.7988 0.053 Uiso 1 1 calc R
C23 C 1.0413(2) -0.17502(16) 0.73281(17) 0.0426(6) Uani 1 1 d .
H23 H 1.0347 -0.2038 0.6868 0.051 Uiso 1 1 calc R
C24 C 1.0720(2) -0.09789(15) 0.73318(14) 0.0341(5) Uani 1 1 d .
H24 H 1.0852 -0.074 0.6872 0.041 Uiso 1 1 calc R
C25 C 1.11212(19) 0.25641(13) 0.64485(13) 0.0283(5) Uani 1 1 d .
C26 C 1.0265(2) 0.25275(16) 0.59269(15) 0.0368(6) Uani 1 1 d .
H26 H 0.9693 0.225 0.6047 0.044 Uiso 1 1 calc R
C27 C 1.0235(3) 0.28971(18) 0.52241(17) 0.0490(8) Uani 1 1 d .
H27 H 0.9638 0.2882 0.4873 0.059 Uiso 1 1 calc R
C28 C 1.1071(3) 0.32837(19) 0.50389(16) 0.0538(8) Uani 1 1 d .
H28 H 1.1054 0.3526 0.4556 0.065 Uiso 1 1 calc R
C29 C 1.1931(3) 0.33192(17) 0.55551(16) 0.0452(7) Uani 1 1 d .
H29 H 1.2509 0.3582 0.5424 0.054 Uiso 1 1 calc R
C30 C 1.1958(2) 0.29744(15) 0.62645(14) 0.0352(6) Uani 1 1 d .
H30 H 1.2544 0.3017 0.6625 0.042 Uiso 1 1 calc R
C31 C 1.16604(19) 0.28152(14) 0.80397(13) 0.0292(5) Uani 1 1 d .
C32 C 1.1231(2) 0.35539(15) 0.79526(15) 0.0340(5) Uani 1 1 d .
H32 H 1.0748 0.3663 0.7526 0.041 Uiso 1 1 calc R
C33 C 1.1506(2) 0.41319(16) 0.84893(16) 0.0430(7) Uani 1 1 d .
H33 H 1.1207 0.4632 0.8426 0.052 Uiso 1 1 calc R
C34 C 1.2206(3) 0.39857(18) 0.91089(17) 0.0499(8) Uani 1 1 d .
H34 H 1.2386 0.438 0.9476 0.06 Uiso 1 1 calc R
C35 C 1.2646(3) 0.32626(19) 0.91933(16) 0.0497(8) Uani 1 1 d .
H35 H 1.314 0.3164 0.9615 0.06 Uiso 1 1 calc R
C36 C 1.2376(2) 0.26760(16) 0.86706(15) 0.0385(6) Uani 1 1 d .
H36 H 1.2678 0.2178 0.8741 0.046 Uiso 1 1 calc R
C1 C 1.00135(17) 0.08301(14) 0.66180(13) 0.0259(4) Uani 1 1 d .
C2 C 1.00038(18) 0.05100(14) 0.59817(13) 0.0289(5) Uani 1 1 d .
C3 C 1.00020(18) 0.01638(14) 0.53135(13) 0.0297(5) Uani 1 1 d .
P9 P 0.53675(5) 0.06508(4) 0.79089(4) 0.03633(17) Uani 1 1 d .
F91 F 0.44772(15) 0.07976(15) 0.72306(15) 0.0800(8) Uani 1 1 d .
F92 F 0.49553(19) 0.13678(13) 0.83265(13) 0.0750(7) Uani 1 1 d .
F93 F 0.4657(3) 0.00813(17) 0.8275(3) 0.1368(16) Uani 1 1 d .
F94 F 0.6278(2) 0.05383(14) 0.85541(11) 0.0826(8) Uani 1 1 d .
F95 F 0.57464(15) -0.00768(14) 0.74680(16) 0.0807(8) Uani 1 1 d .
F96 F 0.60387(16) 0.11975(16) 0.74846(16) 0.0851(8) Uani 1 1 d .

loop_
_atom_site_aniso_label
_atom_site_aniso_U_11
_atom_site_aniso_U_22
_atom_site_aniso_U_33
_atom_site_aniso_U_23
_atom_site_aniso_U_13
_atom_site_aniso_U_12
Fe1 0.02443(18) 0.02769(18) 0.01916(17) 0.00439(11) 0.00637(12) 0.00564(12)
P1 0.0255(3) 0.0213(3) 0.0176(3) 0.00078(19) 0.0045(2) 0.0036(2)
P2 0.0285(3) 0.0234(3) 0.0197(3) 0.0030(2) 0.0048(2) 0.0030(2)
C41 0.0412(15) 0.0439(14) 0.0334(13) 0.0076(11) 0.0174(11) 0.0186(12)
C42 0.0322(13) 0.0484(15) 0.0355(13) 0.0144(11) 0.0186(11) 0.0156(11)
C43 0.0226(12) 0.0513(16) 0.0461(15) 0.0149(13) 0.0134(11) 0.0077(11)
C44 0.0218(12) 0.0589(17) 0.0409(15) 0.0149(13) 0.0091(10) 0.0130(11)
C45 0.0352(14) 0.0463(15) 0.0372(14) 0.0134(11) 0.0137(11) 0.0209(11)
C46 0.075(2) 0.0531(18) 0.0424(16) -0.0037(14) 0.0238(16) 0.0266(17)
C47 0.0482(17) 0.0627(19) 0.0421(16) 0.0216(14) 0.0251(13) 0.0140(14)
C48 0.0311(15) 0.0570(19) 0.074(2) 0.0103(16) 0.0131(14) -0.0038(13)
C49 0.0265(14) 0.096(3) 0.0478(18) 0.0177(17) -0.0017(12) 0.0088(15)
C50 0.059(2) 0.0495(17) 0.059(2) 0.0207(15) 0.0180(16) 0.0292(15)
C11 0.0251(11) 0.0274(11) 0.0224(10) -0.0002(8) 0.0067(8) 0.0056(8)
C12 0.0284(12) 0.0299(11) 0.0376(13) 0.0040(10) 0.0110(10) 0.0031(9)
C13 0.0315(12) 0.0214(10) 0.0203(10) 0.0026(8) 0.0037(8) -0.0013(8)
C14 0.0370(13) 0.0322(12) 0.0291(12) -0.0013(10) -0.0008(10) 0.0054(10)
C15 0.0375(14) 0.0435(14) 0.0353(14) 0.0024(11) -0.0066(11) 0.0026(11)
C16 0.0532(17) 0.0369(13) 0.0277(12) 0.0006(10) -0.0058(11) -0.0127(12)
C17 0.0629(19) 0.0339(13) 0.0266(12) -0.0062(10) 0.0042(12) 0.0013(12)
C18 0.0456(15) 0.0327(12) 0.0257(12) -0.0019(10) 0.0039(10) 0.0064(11)
C19 0.0266(11) 0.0209(10) 0.0280(11) 0.0002(8) 0.0039(9) 0.0024(8)
C20 0.0366(13) 0.0271(11) 0.0305(12) 0.0016(9) 0.0091(10) 0.0042(9)
C21 0.0494(16) 0.0314(13) 0.0445(15) 0.0081(11) 0.0140(12) -0.0026(11)
C22 0.0481(16) 0.0268(12) 0.0583(18) -0.0020(12) 0.0067(14) -0.0080(11)
C23 0.0496(16) 0.0325(13) 0.0445(15) -0.0106(12) 0.0016(13) -0.0066(12)
C24 0.0425(15) 0.0306(12) 0.0285(12) -0.0032(10) 0.0017(10) -0.0018(10)
C25 0.0388(13) 0.0253(10) 0.0208(10) 0.0036(8) 0.0040(9) -0.0008(9)
C26 0.0401(14) 0.0358(13) 0.0332(13) 0.0100(10) 0.0001(11) -0.0031(11)
C27 0.062(2) 0.0476(16) 0.0328(14) 0.0150(12) -0.0124(13) -0.0090(14)
C28 0.082(2) 0.0473(16) 0.0293(14) 0.0175(12) -0.0017(14) -0.0177(16)
C29 0.0633(19) 0.0391(14) 0.0335(14) 0.0092(11) 0.0071(13) -0.0188(13)
C30 0.0453(15) 0.0331(12) 0.0268(12) 0.0037(10) 0.0038(10) -0.0081(11)
C31 0.0355(13) 0.0285(11) 0.0239(11) 0.0010(9) 0.0048(9) -0.0008(9)
C32 0.0417(14) 0.0306(12) 0.0301(12) 0.0021(10) 0.0057(10) 0.0032(10)
C33 0.0620(19) 0.0310(13) 0.0381(14) -0.0025(11) 0.0151(13) -0.0017(12)
C34 0.077(2) 0.0392(15) 0.0331(14) -0.0063(12) 0.0054(14) -0.0121(14)
C35 0.067(2) 0.0492(17) 0.0292(13) 0.0019(12) -0.0079(13) -0.0091(15)
C36 0.0487(16) 0.0355(13) 0.0295(12) 0.0055(10) -0.0029(11) -0.0012(11)
C1 0.0227(11) 0.0318(11) 0.0231(10) 0.0050(9) 0.0028(8) -0.0010(9)
C2 0.0295(12) 0.0328(12) 0.0238(11) 0.0022(9) 0.0016(9) -0.0041(9)
C3 0.0293(12) 0.0351(12) 0.0239(10) 0.0028(9) 0.0003(9) -0.0062(9)
P9 0.0344(4) 0.0342(3) 0.0421(4) -0.0019(3) 0.0118(3) 0.0051(3)
F91 0.0357(10) 0.0961(17) 0.1018(18) -0.0373(15) -0.0167(11) 0.0155(11)
F92 0.0945(17) 0.0637(13) 0.0625(13) -0.0212(10) -0.0065(12) 0.0456(12)
F93 0.123(2) 0.0754(17) 0.239(4) 0.065(2) 0.128(3) 0.0297(17)
F94 0.1134(19) 0.0862(16) 0.0400(10) -0.0123(10) -0.0221(11) 0.0634(14)
F95 0.0451(11) 0.0770(15) 0.118(2) -0.0551(14) 0.0027(12) 0.0148(10)
F96 0.0419(11) 0.1027(18) 0.113(2) 0.0610(16) 0.0179(12) 0.0068(11)

loop_
_atom_type_symbol
_atom_type_description
_atom_type_scat_dispersion_real
_atom_type_scat_dispersion_imag
_atom_type_scat_source
C C 0.0033 0.0016 'International Tables Vol C Tables 4.2.6.8 and 6.1.1.4'
H H 0 0 'International Tables Vol C Tables 4.2.6.8 and 6.1.1.4'
F F 0.0171 0.0103 'International Tables Vol C Tables 4.2.6.8 and 6.1.1.4'
P P 0.1023 0.0942 'International Tables Vol C Tables 4.2.6.8 and 6.1.1.4'
Fe Fe 0.3463 0.8444 'International Tables Vol C Tables 4.2.6.8 and 6.1.1.4'

loop_
_geom_angle_atom_site_label_1
_geom_angle_atom_site_label_2
_geom_angle_atom_site_label_3
_geom_angle
_geom_angle_site_symmetry_1
C1 Fe1 C44 88.32(11) .
C1 Fe1 C43 96.99(11) .
C44 Fe1 C43 39.42(10) .
C1 Fe1 C45 116.57(11) .
C44 Fe1 C45 38.81(12) .
C43 Fe1 C45 65.55(11) .
C1 Fe1 C41 152.93(11) .
C44 Fe1 C41 64.82(11) .
C43 Fe1 C41 64.78(12) .
C45 Fe1 C41 38.86(10) .
C1 Fe1 C42 133.71(11) .
C44 Fe1 C42 64.39(10) .
C43 Fe1 C42 38.36(11) .
C45 Fe1 C42 64.24(10) .
C41 Fe1 C42 37.85(11) .
C1 Fe1 P1 87.07(7) .
C44 Fe1 P1 146.89(9) .
C43 Fe1 P1 108.88(8) .
C45 Fe1 P1 155.84(8) .
C41 Fe1 P1 116.99(7) .
C42 Fe1 P1 96.35(7) .
C1 Fe1 P2 89.41(7) .
C44 Fe1 P2 130.18(8) .
C43 Fe1 P2 167.08(8) .
C45 Fe1 P2 101.55(9) .
C41 Fe1 P2 105.07(8) .
C42 Fe1 P2 136.86(9) .
P1 Fe1 P2 82.55(2) .
C19 P1 C11 106.08(10) .
C19 P1 C13 103.83(10) .
C11 P1 C13 102.44(11) .
C19 P1 Fe1 116.13(8) .
C11 P1 Fe1 105.60(7) .
C13 P1 Fe1 121.09(8) .
C25 P2 C31 102.59(11) .
C25 P2 C12 103.01(11) .
C31 P2 C12 103.93(12) .
C25 P2 Fe1 115.33(8) .
C31 P2 Fe1 121.21(8) .
C12 P2 Fe1 108.80(8) .
C42 C41 C45 107.5(3) .
C42 C41 C46 127.5(3) .
C45 C41 C46 124.0(3) .
C42 C41 Fe1 71.48(14) .
C45 C41 Fe1 69.04(14) .
C46 C41 Fe1 133.3(2) .
C41 C42 C43 108.8(2) .
C41 C42 C47 126.3(3) .
C43 C42 C47 124.1(3) .
C41 C42 Fe1 70.67(14) .
C43 C42 Fe1 68.37(14) .
C47 C42 Fe1 135.12(19) .
C42 C43 C44 107.4(3) .
C42 C43 C48 125.2(3) .
C44 C43 C48 127.3(3) .
C42 C43 Fe1 73.27(16) .
C44 C43 Fe1 70.15(15) .
C48 C43 Fe1 125.3(2) .
C45 C44 C43 108.3(2) .
C45 C44 C49 125.7(3) .
C43 C44 C49 125.7(3) .
C45 C44 Fe1 71.23(15) .
C43 C44 Fe1 70.43(14) .
C49 C44 Fe1 128.8(2) .
C44 C45 C41 107.9(2) .
C44 C45 C50 126.7(3) .
C41 C45 C50 124.3(3) .
C44 C45 Fe1 69.96(14) .
C41 C45 Fe1 72.10(14) .
C50 C45 Fe1 132.7(2) .
C41 C46 H46A 109.5 .
C41 C46 H46B 109.5 .
H46A C46 H46B 109.5 .
C41 C46 H46C 109.5 .
H46A C46 H46C 109.5 .
H46B C46 H46C 109.5 .
C42 C47 H47A 109.5 .
C42 C47 H47B 109.5 .
H47A C47 H47B 109.5 .
C42 C47 H47C 109.5 .
H47A C47 H47C 109.5 .
H47B C47 H47C 109.5 .
C43 C48 H48A 109.5 .
C43 C48 H48B 109.5 .
H48A C48 H48B 109.5 .
C43 C48 H48C 109.5 .
H48A C48 H48C 109.5 .
H48B C48 H48C 109.5 .
C44 C49 H49A 109.5 .
C44 C49 H49B 109.5 .
H49A C49 H49B 109.5 .
C44 C49 H49C 109.5 .
H49A C49 H49C 109.5 .
H49B C49 H49C 109.5 .
C45 C50 H50A 109.5 .
C45 C50 H50B 109.5 .
H50A C50 H50B 109.5 .
C45 C50 H50C 109.5 .
H50A C50 H50C 109.5 .
H50B C50 H50C 109.5 .
C12 C11 P1 107.75(15) .
C12 C11 H11A 110.2 .
P1 C11 H11A 110.2 .
C12 C11 H11B 110.2 .
P1 C11 H11B 110.2 .
H11A C11 H11B 108.5 .
C11 C12 P2 112.27(16) .
C11 C12 H12A 109.2 .
P2 C12 H12A 109.1 .
C11 C12 H12B 109.2 .
P2 C12 H12B 109.2 .
H12A C12 H12B 107.9 .
C18 C13 C14 119.3(2) .
C18 C13 P1 121.13(18) .
C14 C13 P1 119.55(17) .
C15 C14 C13 120.4(2) .
C15 C14 H14 119.8 .
C13 C14 H14 119.8 .
C16 C15 C14 120.0(3) .
C16 C15 H15 120 .
C14 C15 H15 120 .
C17 C16 C15 120.2(2) .
C17 C16 H16 119.9 .
C15 C16 H16 119.9 .
C16 C17 C18 119.9(3) .
C16 C17 H17 120 .
C18 C17 H17 120 .
C13 C18 C17 120.2(2) .
C13 C18 H18 119.9 .
C17 C18 H18 119.9 .
C20 C19 C24 118.9(2) .
C20 C19 P1 120.25(18) .
C24 C19 P1 120.75(18) .
C19 C20 C21 120.2(2) .
C19 C20 H20 119.9 .
C21 C20 H20 119.9 .
C22 C21 C20 120.3(3) .
C22 C21 H21 119.9 .
C20 C21 H21 119.9 .
C21 C22 C23 120.1(2) .
C21 C22 H22 120 .
C23 C22 H22 120 .
C22 C23 C24 120.2(3) .
C22 C23 H23 119.9 .
C24 C23 H23 119.9 .
C23 C24 C19 120.3(2) .
C23 C24 H24 119.8 .
C19 C24 H24 119.8 .
C26 C25 C30 119.3(2) .
C26 C25 P2 122.50(19) .
C30 C25 P2 118.11(19) .
C25 C26 C27 120.3(3) .
C25 C26 H26 119.9 .
C27 C26 H26 119.9 .
C28 C27 C26 120.1(3) .
C28 C27 H27 120 .
C26 C27 H27 120 .
C27 C28 C29 119.9(3) .
C27 C28 H28 120 .
C29 C28 H28 120 .
C28 C29 C30 120.4(3) .
C28 C29 H29 119.8 .
C30 C29 H29 119.8 .
C29 C30 C25 119.9(3) .
C29 C30 H30 120.1 .
C25 C30 H30 120.1 .
C32 C31 C36 118.4(2) .
C32 C31 P2 119.52(19) .
C36 C31 P2 122.02(19) .
C33 C32 C31 120.3(2) .
C33 C32 H32 119.8 .
C31 C32 H32 119.8 .
C34 C33 C32 120.7(3) .
C34 C33 H33 119.7 .
C32 C33 H33 119.7 .
C33 C34 C35 119.4(3) .
C33 C34 H34 120.3 .
C35 C34 H34 120.3 .
C34 C35 C36 120.9(3) .
C34 C35 H35 119.5 .
C36 C35 H35 119.5 .
C35 C36 C31 120.3(3) .
C35 C36 H36 119.9 .
C31 C36 H36 119.9 .
C2 C1 Fe1 175.7(2) .
C1 C2 C3 179.2(3) .
C3 C3 C2 179.8(4) 3_756
F96 P9 F93 175.7(2) .
F96 P9 F94 89.10(15) .
F93 P9 F94 94.4(2) .
F96 P9 F92 90.65(16) .
F93 P9 F92 91.64(16) .
F94 P9 F92 92.29(11) .
F96 P9 F95 89.96(15) .
F93 P9 F95 87.63(16) .
F94 P9 F95 89.68(12) .
F92 P9 F95 177.94(13) .
F96 P9 F91 87.85(14) .
F93 P9 F91 88.6(2) .
F94 P9 F91 176.94(17) .
F92 P9 F91 87.57(12) .
F95 P9 F91 90.49(12) .

loop_
_geom_bond_atom_site_label_1
_geom_bond_atom_site_label_2
_geom_bond_distance
_geom_bond_site_symmetry_2
Fe1 C1 1.810(2) .
Fe1 C44 2.122(3) .
Fe1 C43 2.125(3) .
Fe1 C45 2.138(2) .
Fe1 C41 2.179(2) .
Fe1 C42 2.190(2) .
Fe1 P1 2.2329(6) .
Fe1 P2 2.2512(7) .
P1 C19 1.820(2) .
P1 C11 1.827(2) .
P1 C13 1.830(2) .
P2 C25 1.828(2) .
P2 C31 1.831(2) .
P2 C12 1.858(2) .
C41 C42 1.417(4) .
C41 C45 1.437(4) .
C41 C46 1.501(4) .
C42 C43 1.419(4) .
C42 C47 1.498(4) .
C43 C44 1.432(4) .
C43 C48 1.499(5) .
C44 C45 1.415(4) .
C44 C49 1.505(4) .
C45 C50 1.500(4) .
C46 H46A 0.98 .
C46 H46B 0.98 .
C46 H46C 0.98 .
C47 H47A 0.98 .
C47 H47B 0.98 .
C47 H47C 0.98 .
C48 H48A 0.98 .
C48 H48B 0.98 .
C48 H48C 0.98 .
C49 H49A 0.98 .
C49 H49B 0.98 .
C49 H49C 0.98 .
C50 H50A 0.98 .
C50 H50B 0.98 .
C50 H50C 0.98 .
C11 C12 1.528(3) .
C11 H11A 0.99 .
C11 H11B 0.99 .
C12 H12A 0.99 .
C12 H12B 0.99 .
C13 C18 1.384(3) .
C13 C14 1.391(3) .
C14 C15 1.389(4) .
C14 H14 0.95 .
C15 C16 1.386(4) .
C15 H15 0.95 .
C16 C17 1.373(4) .
C16 H16 0.95 .
C17 C18 1.404(4) .
C17 H17 0.95 .
C18 H18 0.95 .
C19 C20 1.393(3) .
C19 C24 1.396(3) .
C20 C21 1.399(4) .
C20 H20 0.95 .
C21 C22 1.372(4) .
C21 H21 0.95 .
C22 C23 1.386(4) .
C22 H22 0.95 .
C23 C24 1.390(4) .
C23 H23 0.95 .
C24 H24 0.95 .
C25 C26 1.381(4) .
C25 C30 1.397(4) .
C26 C27 1.395(4) .
C26 H26 0.95 .
C27 C28 1.377(5) .
C27 H27 0.95 .
C28 C29 1.379(4) .
C28 H28 0.95 .
C29 C30 1.387(3) .
C29 H29 0.95 .
C30 H30 0.95 .
C31 C32 1.397(3) .
C31 C36 1.399(3) .
C32 C33 1.394(4) .
C32 H32 0.95 .
C33 C34 1.375(4) .
C33 H33 0.95 .
C34 C35 1.377(5) .
C34 H34 0.95 .
C35 C36 1.388(4) .
C35 H35 0.95 .
C36 H36 0.95 .
C1 C2 1.254(3) .
C2 C3 1.326(3) .
C3 C3 1.246(5) 3_756
P9 F96 1.559(2) .
P9 F93 1.563(3) .
P9 F94 1.575(2) .
P9 F92 1.5750(19) .
P9 F95 1.593(2) .
P9 F91 1.603(2) .

loop_
_geom_torsion_atom_site_label_1
_geom_torsion_atom_site_label_2
_geom_torsion_atom_site_label_3
_geom_torsion_atom_site_label_4
_geom_torsion
C1 Fe1 P1 C19 -66.95(11)
C44 Fe1 P1 C19 15.44(18)
C43 Fe1 P1 C19 29.44(12)
C45 Fe1 P1 C19 101.6(2)
C41 Fe1 P1 C19 100.10(12)
C42 Fe1 P1 C19 66.72(12)
P2 Fe1 P1 C19 -156.74(9)
C1 Fe1 P1 C11 50.26(11)
C44 Fe1 P1 C11 132.65(17)
C43 Fe1 P1 C11 146.65(12)
C45 Fe1 P1 C11 -141.2(2)
C41 Fe1 P1 C11 -142.69(12)
C42 Fe1 P1 C11 -176.07(11)
P2 Fe1 P1 C11 -39.53(8)
C1 Fe1 P1 C13 165.70(11)
C44 Fe1 P1 C13 -111.91(17)
C43 Fe1 P1 C13 -97.91(12)
C45 Fe1 P1 C13 -25.7(2)
C41 Fe1 P1 C13 -27.25(13)
C42 Fe1 P1 C13 -60.64(12)
P2 Fe1 P1 C13 75.91(9)
C1 Fe1 P2 C25 50.84(11)
C44 Fe1 P2 C25 -36.46(14)
C43 Fe1 P2 C25 -69.2(4)
C45 Fe1 P2 C25 -66.19(12)
C41 Fe1 P2 C25 -106.01(11)
C42 Fe1 P2 C25 -130.69(13)
P1 Fe1 P2 C25 137.96(9)
C1 Fe1 P2 C31 175.50(12)
C44 Fe1 P2 C31 88.20(14)
C43 Fe1 P2 C31 55.5(4)
C45 Fe1 P2 C31 58.47(12)
C41 Fe1 P2 C31 18.65(12)
C42 Fe1 P2 C31 -6.03(14)
P1 Fe1 P2 C31 -97.38(9)
C1 Fe1 P2 C12 -64.27(12)
C44 Fe1 P2 C12 -151.56(14)
C43 Fe1 P2 C12 175.7(4)
C45 Fe1 P2 C12 178.71(12)
C41 Fe1 P2 C12 138.89(11)
C42 Fe1 P2 C12 114.21(13)
P1 Fe1 P2 C12 22.86(9)
C1 Fe1 C41 C42 87.5(3)
C44 Fe1 C41 C42 80.02(18)
C43 Fe1 C41 C42 36.25(16)
C45 Fe1 C41 C42 117.9(3)
P1 Fe1 C41 C42 -63.04(18)
P2 Fe1 C41 C42 -152.27(15)
C1 Fe1 C41 C45 -30.4(3)
C44 Fe1 C41 C45 -37.92(18)
C43 Fe1 C41 C45 -81.69(19)
C42 Fe1 C41 C45 -117.9(3)
P1 Fe1 C41 C45 179.02(15)
P2 Fe1 C41 C45 89.79(17)
C1 Fe1 C41 C46 -147.9(3)
C44 Fe1 C41 C46 -155.4(3)
C43 Fe1 C41 C46 160.8(3)
C45 Fe1 C41 C46 -117.5(3)
C42 Fe1 C41 C46 124.6(3)
P1 Fe1 C41 C46 61.5(3)
P2 Fe1 C41 C46 -27.7(3)
C45 C41 C42 C43 2.1(3)
C46 C41 C42 C43 171.3(3)
Fe1 C41 C42 C43 -57.84(17)
C45 C41 C42 C47 -167.7(2)
C46 C41 C42 C47 1.5(5)
Fe1 C41 C42 C47 132.4(3)
C45 C41 C42 Fe1 59.90(17)
C46 C41 C42 Fe1 -130.9(3)
C1 Fe1 C42 C41 -141.03(17)
C44 Fe1 C42 C41 -81.25(18)
C43 Fe1 C42 C41 -120.5(2)
C45 Fe1 C42 C41 -37.98(17)
P1 Fe1 C42 C41 126.95(16)
P2 Fe1 C42 C41 41.1(2)
C1 Fe1 C42 C43 -20.6(2)
C44 Fe1 C42 C43 39.22(17)
C45 Fe1 C42 C43 82.48(18)
C41 Fe1 C42 C43 120.5(2)
P1 Fe1 C42 C43 -112.59(15)
P2 Fe1 C42 C43 161.54(13)
C1 Fe1 C42 C47 96.6(3)
C44 Fe1 C42 C47 156.3(4)
C43 Fe1 C42 C47 117.1(4)
C45 Fe1 C42 C47 -160.4(4)
C41 Fe1 C42 C47 -122.4(4)
P1 Fe1 C42 C47 4.5(3)
P2 Fe1 C42 C47 -81.3(3)
C41 C42 C43 C44 -3.0(3)
C47 C42 C43 C44 167.1(2)
Fe1 C42 C43 C44 -62.25(17)
C41 C42 C43 C48 -179.0(2)
C47 C42 C43 C48 -8.9(4)
Fe1 C42 C43 C48 121.8(3)
C41 C42 C43 Fe1 59.25(18)
C47 C42 C43 Fe1 -130.7(2)
C1 Fe1 C43 C42 165.18(16)
C44 Fe1 C43 C42 -116.1(2)
C45 Fe1 C43 C42 -78.77(17)
C41 Fe1 C43 C42 -35.77(15)
P1 Fe1 C43 C42 75.89(16)
P2 Fe1 C43 C42 -75.6(4)
C1 Fe1 C43 C44 -78.70(18)
C45 Fe1 C43 C44 37.35(17)
C41 Fe1 C43 C44 80.35(18)
C42 Fe1 C43 C44 116.1(2)
P1 Fe1 C43 C44 -167.99(15)
P2 Fe1 C43 C44 40.5(5)
C1 Fe1 C43 C48 43.5(3)
C44 Fe1 C43 C48 122.2(3)
C45 Fe1 C43 C48 159.6(3)
C41 Fe1 C43 C48 -157.4(3)
C42 Fe1 C43 C48 -121.6(3)
P1 Fe1 C43 C48 -45.7(3)
P2 Fe1 C43 C48 162.8(3)
C42 C43 C44 C45 2.8(3)
C48 C43 C44 C45 178.7(3)
Fe1 C43 C44 C45 -61.50(18)
C42 C43 C44 C49 -171.5(3)
C48 C43 C44 C49 4.4(4)
Fe1 C43 C44 C49 124.2(3)
C42 C43 C44 Fe1 64.29(17)
C48 C43 C44 Fe1 -119.8(3)
C1 Fe1 C44 C45 -138.63(16)
C43 Fe1 C44 C45 118.2(2)
C41 Fe1 C44 C45 37.97(15)
C42 Fe1 C44 C45 80.04(17)
P1 Fe1 C44 C45 139.34(15)
P2 Fe1 C44 C45 -50.83(18)
C1 Fe1 C44 C43 103.16(18)
C45 Fe1 C44 C43 -118.2(2)
C41 Fe1 C44 C43 -80.24(18)
C42 Fe1 C44 C43 -38.17(17)
P1 Fe1 C44 C43 21.1(3)
P2 Fe1 C44 C43 -169.04(14)
C1 Fe1 C44 C49 -17.4(3)
C43 Fe1 C44 C49 -120.6(4)
C45 Fe1 C44 C49 121.2(4)
C41 Fe1 C44 C49 159.2(3)
C42 Fe1 C44 C49 -158.7(3)
P1 Fe1 C44 C49 -99.4(3)
P2 Fe1 C44 C49 70.4(3)
C43 C44 C45 C41 -1.5(3)
C49 C44 C45 C41 172.7(3)
Fe1 C44 C45 C41 -62.53(18)
C43 C44 C45 C50 -170.1(3)
C49 C44 C45 C50 4.2(4)
Fe1 C44 C45 C50 129.0(3)
C43 C44 C45 Fe1 60.99(17)
C49 C44 C45 Fe1 -124.8(3)
C42 C41 C45 C44 -0.3(3)
C46 C41 C45 C44 -170.0(3)
Fe1 C41 C45 C44 61.15(18)
C42 C41 C45 C50 168.6(3)
C46 C41 C45 C50 -1.1(4)
Fe1 C41 C45 C50 -130.0(3)
C42 C41 C45 Fe1 -61.46(17)
C46 C41 C45 Fe1 128.9(3)
C1 Fe1 C45 C44 47.61(18)
C43 Fe1 C45 C44 -37.93(16)
C41 Fe1 C45 C44 -117.5(2)
C42 Fe1 C45 C44 -80.45(18)
P1 Fe1 C45 C44 -119.6(2)
P2 Fe1 C45 C44 142.80(14)
C1 Fe1 C45 C41 165.06(17)
C44 Fe1 C45 C41 117.5(2)
C43 Fe1 C45 C41 79.53(19)
C42 Fe1 C45 C41 37.00(18)
P1 Fe1 C45 C41 -2.1(3)
P2 Fe1 C45 C41 -99.75(17)
C1 Fe1 C45 C50 -74.4(3)
C44 Fe1 C45 C50 -122.0(4)
C43 Fe1 C45 C50 -159.9(3)
C41 Fe1 C45 C50 120.5(4)
C42 Fe1 C45 C50 157.5(4)
P1 Fe1 C45 C50 118.4(3)
P2 Fe1 C45 C50 20.8(3)
C19 P1 C11 C12 175.25(16)
C13 P1 C11 C12 -76.19(18)
Fe1 P1 C11 C12 51.45(17)
P1 C11 C12 P2 -33.1(2)
C25 P2 C12 C11 -120.79(18)
C31 P2 C12 C11 132.49(18)
Fe1 P2 C12 C11 2.1(2)
C19 P1 C13 C18 -120.6(2)
C11 P1 C13 C18 129.2(2)
Fe1 P1 C13 C18 12.1(2)
C19 P1 C13 C14 62.0(2)
C11 P1 C13 C14 -48.3(2)
Fe1 P1 C13 C14 -165.34(16)
C18 C13 C14 C15 0.8(4)
P1 C13 C14 C15 178.3(2)
C13 C14 C15 C16 0.3(4)
C14 C15 C16 C17 -1.0(4)
C15 C16 C17 C18 0.5(4)
C14 C13 C18 C17 -1.3(4)
P1 C13 C18 C17 -178.8(2)
C16 C17 C18 C13 0.7(4)
C11 P1 C19 C20 139.9(2)
C13 P1 C19 C20 32.3(2)
Fe1 P1 C19 C20 -103.18(19)
C11 P1 C19 C24 -43.7(2)
C13 P1 C19 C24 -151.3(2)
Fe1 P1 C19 C24 73.2(2)
C24 C19 C20 C21 -1.6(4)
P1 C19 C20 C21 174.9(2)
C19 C20 C21 C22 1.1(4)
C20 C21 C22 C23 0.5(5)
C21 C22 C23 C24 -1.5(5)
C22 C23 C24 C19 1.0(4)
C20 C19 C24 C23 0.6(4)
P1 C19 C24 C23 -175.9(2)
C31 P2 C25 C26 -129.3(2)
C12 P2 C25 C26 122.9(2)
Fe1 P2 C25 C26 4.5(2)
C31 P2 C25 C30 54.1(2)
C12 P2 C25 C30 -53.6(2)
Fe1 P2 C25 C30 -172.02(17)
C30 C25 C26 C27 -0.1(4)
P2 C25 C26 C27 -176.6(2)
C25 C26 C27 C28 1.7(5)
C26 C27 C28 C29 -1.3(5)
C27 C28 C29 C30 -0.7(5)
C28 C29 C30 C25 2.3(5)
C26 C25 C30 C29 -1.9(4)
P2 C25 C30 C29 174.8(2)
C25 P2 C31 C32 41.8(2)
C12 P2 C31 C32 148.9(2)
Fe1 P2 C31 C32 -88.6(2)
C25 P2 C31 C36 -141.2(2)
C12 P2 C31 C36 -34.1(2)
Fe1 P2 C31 C36 88.5(2)
C36 C31 C32 C33 -0.6(4)
P2 C31 C32 C33 176.5(2)
C31 C32 C33 C34 0.3(4)
C32 C33 C34 C35 0.7(5)
C33 C34 C35 C36 -1.4(5)
C34 C35 C36 C31 1.0(5)
C32 C31 C36 C35 0.0(4)
P2 C31 C36 C35 -177.1(2)

loop_
_platon_squeeze_void_nr
_platon_squeeze_void_average_x
_platon_squeeze_void_average_y
_platon_squeeze_void_average_z
_platon_squeeze_void_volume
_platon_squeeze_void_count_electrons
_platon_squeeze_void_content
1 0.000 0.500 0.000 348 54 ' '
2 0.500 0.000 0.500 348 54 ' '
